data_7119478
loop_
_publ_author_name
'Hu, Fei-Long'
'Wang, Hui-Fang'
'Guo, Dong'
'Zhang, Hui'
'Lang, Jian-Ping'
'Beves, Jonathon E.'

_publ_section_title
;
 Controlled formation of chiral networks and their reversible chiroptical
 switching behaviour by UV/microwave irradiation
;
_journal_issue 51
_journal_name_full 'Chemical Communications'
_journal_page_first 7990
_journal_page_last 7993
_journal_paper_doi 10.1039/c6cc03256g
_journal_volume 52
_journal_year 2016
_chemical_formula_sum 'C36 H26 Cd N2 O4'
_chemical_formula_weight 662.99
_space_group_IT_number 96
_symmetry_cell_setting tetragonal
_symmetry_space_group_name_Hall 'P 4nw 2abw'
_symmetry_space_group_name_H-M 'P 43 21 2'
_atom_sites_solution_hydrogens geom
_atom_sites_solution_primary direct
_atom_sites_solution_secondary difmap
_audit_creation_method SHELXL-97
_audit_update_record
;
2015-10-05 deposited with the CCDC.
2016-05-27 downloaded from the CCDC.
;
_cell_angle_alpha 90.00
_cell_angle_beta 90.00
_cell_angle_gamma 90.00
_cell_formula_units_Z 8
_cell_length_a 14.5803(4)
_cell_length_b 14.5803(4)
_cell_length_c 29.181(2)
_cell_measurement_reflns_used 4149
_cell_measurement_temperature 293(2)
_cell_measurement_theta_max 28.8200
_cell_measurement_theta_min 3.7510
_cell_volume 6203.4(5)
_computing_cell_refinement 'Bruker SMART'
_computing_data_collection 'Bruker SMART'
_computing_data_reduction 'Bruker SHELXTL'
_computing_molecular_graphics 'Bruker SHELXTL'
_computing_publication_material 'Bruker SHELXTL'
_computing_structure_refinement 'SHELXL-97 (Sheldrick, 1997)'
_computing_structure_solution 'SHELXS-97 (Sheldrick, 1990)'
_diffrn_ambient_temperature 293(2)
_diffrn_measured_fraction_theta_full 0.996
_diffrn_measured_fraction_theta_max 0.996
_diffrn_measurement_device_type 'CCD area detector'
_diffrn_measurement_method 'phi and omega scans'
_diffrn_radiation_monochromator graphite
_diffrn_radiation_source 'fine-focus sealed tube'
_diffrn_radiation_type MoK\a
_diffrn_radiation_wavelength 0.71073
_diffrn_reflns_av_R_equivalents 0.0418
_diffrn_reflns_av_sigmaI/netI 0.0467
_diffrn_reflns_limit_h_max 17
_diffrn_reflns_limit_h_min -16
_diffrn_reflns_limit_k_max 16
_diffrn_reflns_limit_k_min -16
_diffrn_reflns_limit_l_max 29
_diffrn_reflns_limit_l_min -34
_diffrn_reflns_number 18752
_diffrn_reflns_theta_full 25.00
_diffrn_reflns_theta_max 25.00
_diffrn_reflns_theta_min 2.88
_exptl_absorpt_coefficient_mu 0.745
_exptl_absorpt_correction_T_max 0.8652
_exptl_absorpt_correction_T_min 0.8592
_exptl_absorpt_correction_type multi-scan
_exptl_absorpt_process_details sadabs
_exptl_crystal_colour yellow
_exptl_crystal_density_diffrn 1.420
_exptl_crystal_density_method 'not measured'
_exptl_crystal_description block
_exptl_crystal_F_000 2688
_exptl_crystal_size_max 0.21
_exptl_crystal_size_mid 0.20
_exptl_crystal_size_min 0.20
_refine_diff_density_max 0.439
_refine_diff_density_min -0.300
_refine_diff_density_rms 0.056
_refine_ls_abs_structure_details 'Flack H D (1983), Acta Cryst. A39, 876-881'
_refine_ls_abs_structure_Flack -0.01(4)
_refine_ls_extinction_method none
_refine_ls_goodness_of_fit_ref 1.067
_refine_ls_hydrogen_treatment constr
_refine_ls_matrix_type full
_refine_ls_number_parameters 394
_refine_ls_number_reflns 5451
_refine_ls_number_restraints 3
_refine_ls_restrained_S_all 1.083
_refine_ls_R_factor_all 0.0617
_refine_ls_R_factor_gt 0.0465
_refine_ls_shift/su_max 0.007
_refine_ls_shift/su_mean 0.000
_refine_ls_structure_factor_coef Fsqd
_refine_ls_weighting_details 'calc w=1/[\s^2^(Fo^2^)+(0.0314P)^2^+5.3027P] where P=(Fo^2^+2Fc^2^)/3'
_refine_ls_weighting_scheme calc
_refine_ls_wR_factor_gt 0.0902
_refine_ls_wR_factor_ref 0.0965
_reflns_number_gt 4500
_reflns_number_total 5451
_reflns_threshold_expression >2sigma(I)
_cod_data_source_file c6cc03256g2.cif
_cod_data_source_block 1424583
_cod_original_cell_volume 6203.3(5)
_cod_original_sg_symbol_H-M P4(3)2(1)2
_cod_database_code 7119478

loop_
_symmetry_equiv_pos_as_xyz
'x, y, z'
'-x, -y, z+1/2'
'-y+1/2, x+1/2, z+3/4'
'y+1/2, -x+1/2, z+1/4'
'-x+1/2, y+1/2, -z+3/4'
'x+1/2, -y+1/2, -z+1/4'
'y, x, -z'
'-y, -x, -z+1/2'

loop_
_atom_site_label
_atom_site_type_symbol
_atom_site_fract_x
_atom_site_fract_y
_atom_site_fract_z
_atom_site_U_iso_or_equiv
_atom_site_adp_type
_atom_site_occupancy
_atom_site_symmetry_multiplicity
_atom_site_calc_flag
_atom_site_refinement_flags
_atom_site_disorder_assembly
_atom_site_disorder_group
Cd1 Cd 0.57696(3) 0.67419(3) 0.055524(13) 0.05170(13) Uani 1 1 d . . .
N1 N 0.4738(4) 0.5570(4) 0.06068(17) 0.0634(14) Uani 1 1 d . . .
N2 N 0.6950(3) 0.7814(3) 0.05363(15) 0.0537(12) Uani 1 1 d . A .
O1 O 0.4689(3) 0.7688(4) 0.01205(16) 0.0847(14) Uani 1 1 d . . .
O2 O 0.6844(3) 0.5646(3) 0.02811(12) 0.0625(10) Uani 1 1 d . . .
O3 O 0.5260(4) 0.7571(4) 0.11578(19) 0.1053(18) Uani 1 1 d . . .
O4 O 0.6338(5) 0.6667(4) 0.1415(2) 0.112(2) Uani 1 1 d . . .
C1 C 0.7815(5) 0.7614(5) 0.0605(3) 0.081(2) Uani 1 1 d . . .
H1 H 0.7987 0.7003 0.0634 0.097 Uiso 1 1 calc R . .
C2 C 0.8484(5) 0.8291(7) 0.0636(3) 0.102(3) Uani 1 1 d . A .
H2 H 0.9084 0.8109 0.0693 0.123 Uiso 1 1 calc R . .
C3 C 0.8321(7) 0.9163(7) 0.0591(2) 0.099(3) Uani 1 1 d . . .
C4 C 0.7408(8) 0.9366(5) 0.0522(3) 0.122(4) Uani 1 1 d . A .
H4 H 0.7230 0.9976 0.0490 0.146 Uiso 1 1 calc R . .
C5 C 0.6755(6) 0.8691(5) 0.0498(3) 0.089(2) Uani 1 1 d . . .
H5 H 0.6147 0.8861 0.0452 0.106 Uiso 1 1 calc R A .
C6 C 0.9223(10) 0.9693(8) 0.0641(4) 0.057(2) Uani 0.50 1 d PD A 1
H6 H 0.9736 0.9442 0.0783 0.069 Uiso 0.50 1 calc PR A 1
C7 C 0.9224(10) 1.0513(8) 0.0473(5) 0.061(3) Uani 0.50 1 d PD A 1
H7 H 0.8731 1.0764 0.0315 0.073 Uiso 0.50 1 calc PR A 1
C6' C 0.8738(8) 1.0120(10) 0.0567(5) 0.057(2) Uani 0.50 1 d PD A 2
H6' H 0.8398 1.0644 0.0504 0.069 Uiso 0.50 1 calc PR A 2
C7' C 0.9594(8) 1.0130(11) 0.0641(5) 0.061(3) Uani 0.50 1 d PD A 2
H7' H 0.9896 0.9605 0.0742 0.073 Uiso 0.50 1 calc PR A 2
C8 C 1.0128(7) 1.1032(6) 0.0562(3) 0.106(3) Uani 1 1 d . . .
C9 C 1.0932(8) 1.0935(6) 0.0793(4) 0.120(4) Uani 1 1 d . A .
H9 H 1.1045 1.0390 0.0948 0.145 Uiso 1 1 calc R . .
C10 C 1.1588(6) 1.1623(7) 0.0805(3) 0.112(3) Uani 1 1 d . . .
H10 H 1.2122 1.1533 0.0974 0.135 Uiso 1 1 calc R A .
C11 C 1.1468(6) 1.2421(6) 0.0578(3) 0.091(2) Uani 1 1 d . A .
C12 C 1.0674(7) 1.2533(6) 0.0338(4) 0.126(4) Uani 1 1 d . . .
H12 H 1.0579 1.3069 0.0172 0.151 Uiso 1 1 calc R A .
C13 C 0.9997(6) 1.1846(8) 0.0339(4) 0.127(4) Uani 1 1 d . A .
H13 H 0.9449 1.1947 0.0184 0.152 Uiso 1 1 calc R . .
C14 C 1.2088(7) 1.3229(8) 0.0574(3) 0.129(4) Uani 1 1 d D . .
H14 H 1.1815 1.3759 0.0460 0.155 Uiso 1 1 calc R A .
C15 C 1.2835(8) 1.3327(9) 0.0683(3) 0.173(6) Uani 1 1 d D . .
H15 H 1.3107 1.2815 0.0815 0.208 Uiso 1 1 calc R . .
C16 C 0.4968(5) 0.4694(5) 0.0612(3) 0.080(2) Uani 1 1 d . . .
H16 H 0.5588 0.4551 0.0593 0.096 Uiso 1 1 calc R . .
C17 C 0.4359(7) 0.3980(5) 0.0642(3) 0.110(3) Uani 1 1 d . . .
H17 H 0.4570 0.3380 0.0658 0.132 Uiso 1 1 calc R . .
C18 C 0.3446(8) 0.4157(7) 0.0647(3) 0.111(3) Uani 1 1 d . . .
C19 C 0.3176(6) 0.5054(7) 0.0635(2) 0.094(3) Uani 1 1 d . . .
H19 H 0.2556 0.5204 0.0637 0.113 Uiso 1 1 calc R . .
C20 C 0.3837(5) 0.5744(6) 0.0621(3) 0.082(2) Uani 1 1 d . . .
H20 H 0.3644 0.6352 0.0622 0.099 Uiso 1 1 calc R . .
C21 C 0.5860(6) 0.7321(6) 0.1455(3) 0.083(2) Uani 1 1 d . . .
C22 C 0.5972(5) 0.7965(5) 0.1861(2) 0.0713(19) Uani 1 1 d . . .
C23 C 0.5427(6) 0.8735(6) 0.1897(3) 0.088(2) Uani 1 1 d . . .
H23 H 0.4999 0.8856 0.1669 0.105 Uiso 1 1 calc R . .
C24 C 0.5500(6) 0.9323(6) 0.2259(3) 0.091(2) Uani 1 1 d . . .
H24 H 0.5128 0.9841 0.2268 0.110 Uiso 1 1 calc R . .
C25 C 0.6123(6) 0.9163(6) 0.2615(2) 0.084(2) Uani 1 1 d . . .
C26 C 0.6669(6) 0.8395(6) 0.2573(2) 0.086(2) Uani 1 1 d . . .
H26 H 0.7092 0.8270 0.2803 0.103 Uiso 1 1 calc R . .
C27 C 0.6613(6) 0.7799(5) 0.2200(2) 0.083(2) Uani 1 1 d . . .
H27 H 0.7003 0.7296 0.2180 0.099 Uiso 1 1 calc R . .
C28 C 0.4770(5) 0.7966(4) -0.0676(2) 0.0687(19) Uani 1 1 d . . .
C29 C 0.5037(5) 0.7464(5) -0.0247(2) 0.0612(15) Uani 1 1 d . . .
C30 C 0.4088(6) 0.8607(5) -0.0686(2) 0.083(2) Uani 1 1 d . . .
H30 H 0.3732 0.8698 -0.0425 0.100 Uiso 1 1 calc R . .
C31 C 0.3908(5) 0.9143(5) -0.1088(3) 0.091(2) Uani 1 1 d . . .
H31 H 0.3421 0.9555 -0.1093 0.109 Uiso 1 1 calc R . .
C32 C 0.4466(7) 0.9041(6) -0.1469(3) 0.094(3) Uani 1 1 d . . .
C33 C 0.5136(7) 0.8401(6) -0.1458(3) 0.115(3) Uani 1 1 d . . .
H33 H 0.5510 0.8325 -0.1713 0.138 Uiso 1 1 calc R . .
C34 C 0.5279(6) 0.7859(5) -0.1079(2) 0.095(2) Uani 1 1 d . . .
H34 H 0.5728 0.7408 -0.1091 0.114 Uiso 1 1 calc R . .
C35 C 0.4344(8) 0.9643(6) -0.1881(3) 0.111(3) Uani 1 1 d . . .
H35 H 0.4737 0.9502 -0.2121 0.133 Uiso 1 1 calc R . .
C36 C 0.3835(6) 1.0273(6) -0.1960(3) 0.099(3) Uani 1 1 d . . .
H36 H 0.3389 1.0416 -0.1743 0.118 Uiso 1 1 calc R . .

loop_
_atom_site_aniso_label
_atom_site_aniso_U_11
_atom_site_aniso_U_22
_atom_site_aniso_U_33
_atom_site_aniso_U_23
_atom_site_aniso_U_13
_atom_site_aniso_U_12
Cd1 0.0495(3) 0.0520(3) 0.05366(19) 0.0085(2) -0.0087(2) -0.0231(2)
N1 0.061(4) 0.067(4) 0.063(3) 0.011(3) -0.003(3) -0.032(3)
N2 0.051(3) 0.052(3) 0.059(3) 0.012(3) -0.013(3) -0.022(2)
O1 0.084(3) 0.097(4) 0.074(3) 0.022(3) -0.001(3) 0.012(3)
O2 0.053(3) 0.058(3) 0.076(2) 0.014(2) -0.017(2) -0.004(2)
O3 0.094(4) 0.130(5) 0.092(3) -0.035(4) 0.017(3) -0.028(4)
O4 0.148(6) 0.071(4) 0.117(4) -0.013(3) 0.041(4) -0.007(4)
C1 0.062(4) 0.070(5) 0.112(6) -0.003(5) -0.026(4) -0.018(4)
C2 0.067(5) 0.128(7) 0.112(6) -0.008(6) -0.012(4) -0.058(6)
C3 0.122(7) 0.100(7) 0.076(4) -0.014(5) 0.005(5) -0.085(6)
C4 0.164(9) 0.052(5) 0.149(8) 0.022(5) -0.035(8) -0.056(6)
C5 0.079(5) 0.050(4) 0.137(6) 0.017(4) -0.021(5) -0.018(4)
C6 0.038(6) 0.061(7) 0.074(5) 0.008(5) -0.017(5) -0.022(4)
C7 0.041(7) 0.061(9) 0.081(9) 0.009(5) -0.001(5) -0.022(5)
C6' 0.038(6) 0.061(7) 0.074(5) 0.008(5) -0.017(5) -0.022(4)
C7' 0.041(7) 0.061(9) 0.081(9) 0.009(5) -0.001(5) -0.022(5)
C8 0.101(7) 0.094(7) 0.123(6) -0.040(6) 0.047(6) -0.069(6)
C9 0.127(8) 0.080(6) 0.154(9) 0.000(6) 0.028(7) -0.062(6)
C10 0.093(7) 0.097(7) 0.148(8) 0.004(6) 0.003(6) -0.046(6)
C11 0.076(6) 0.078(5) 0.118(6) -0.017(5) 0.019(5) -0.051(4)
C12 0.107(7) 0.081(6) 0.190(10) 0.001(6) -0.004(7) -0.050(6)
C13 0.078(6) 0.134(9) 0.169(10) -0.027(8) -0.001(6) -0.060(7)
C14 0.105(7) 0.153(9) 0.130(7) -0.015(8) 0.012(7) -0.085(7)
C15 0.157(10) 0.243(14) 0.120(7) -0.039(8) 0.035(7) -0.158(11)
C16 0.078(5) 0.071(5) 0.092(5) 0.017(4) 0.009(4) -0.043(4)
C17 0.118(8) 0.070(5) 0.143(8) -0.009(5) 0.036(6) -0.052(5)
C18 0.138(10) 0.104(7) 0.092(5) -0.010(5) 0.016(6) -0.087(7)
C19 0.055(4) 0.143(8) 0.085(5) 0.008(5) -0.004(4) -0.048(5)
C20 0.067(5) 0.088(5) 0.092(5) 0.011(5) -0.013(4) -0.025(4)
C21 0.088(6) 0.081(6) 0.080(5) -0.004(4) 0.045(5) -0.028(5)
C22 0.074(5) 0.077(5) 0.063(4) -0.007(3) 0.012(3) -0.006(4)
C23 0.089(6) 0.092(6) 0.084(5) -0.003(5) -0.004(5) 0.014(5)
C24 0.111(7) 0.078(5) 0.085(5) -0.015(4) 0.002(5) 0.027(5)
C25 0.094(6) 0.089(5) 0.068(4) -0.026(4) 0.007(4) -0.004(5)
C26 0.084(5) 0.104(6) 0.070(4) -0.007(4) 0.006(4) 0.007(5)
C27 0.096(6) 0.072(5) 0.080(4) 0.005(4) 0.021(5) 0.016(4)
C28 0.068(4) 0.061(4) 0.077(4) -0.007(3) -0.030(4) 0.004(4)
C29 0.053(5) 0.058(5) 0.073(4) 0.017(3) -0.019(3) -0.013(3)
C30 0.091(6) 0.076(5) 0.082(4) 0.012(4) -0.024(4) 0.009(4)
C31 0.091(6) 0.073(5) 0.109(6) 0.016(5) -0.031(5) 0.029(5)
C32 0.129(8) 0.082(6) 0.071(4) 0.008(4) -0.023(5) 0.024(5)
C33 0.164(9) 0.101(7) 0.081(5) 0.012(5) -0.008(5) 0.045(7)
C34 0.143(8) 0.069(5) 0.073(4) 0.007(4) -0.026(5) 0.029(5)
C35 0.166(9) 0.089(6) 0.077(5) 0.010(5) -0.032(6) 0.025(7)
C36 0.093(6) 0.106(6) 0.098(6) 0.024(6) -0.029(5) 0.013(5)

loop_
_atom_type_symbol
_atom_type_description
_atom_type_scat_dispersion_real
_atom_type_scat_dispersion_imag
_atom_type_scat_source
C C 0.0033 0.0016 'International Tables Vol C Tables 4.2.6.8 and 6.1.1.4'
H H 0.0000 0.0000 'International Tables Vol C Tables 4.2.6.8 and 6.1.1.4'
N N 0.0061 0.0033 'International Tables Vol C Tables 4.2.6.8 and 6.1.1.4'
O O 0.0106 0.0060 'International Tables Vol C Tables 4.2.6.8 and 6.1.1.4'
Cd Cd -0.8075 1.2024 'International Tables Vol C Tables 4.2.6.8 and 6.1.1.4'

loop_
_geom_angle_atom_site_label_1
_geom_angle_atom_site_label_2
_geom_angle_atom_site_label_3
_geom_angle
_geom_angle_site_symmetry_1
_geom_angle_site_symmetry_3
O3 Cd1 N1 97.6(2) . .
O3 Cd1 N2 84.39(19) . .
N1 Cd1 N2 173.16(18) . .
O3 Cd1 O2 147.0(2) . .
N1 Cd1 O2 87.32(19) . .
N2 Cd1 O2 87.47(17) . .
O3 Cd1 O1 83.7(2) . .
N1 Cd1 O1 91.8(2) . .
N2 Cd1 O1 94.91(18) . .
O2 Cd1 O1 128.96(14) . .
O3 Cd1 O2 135.9(2) . 7
N1 Cd1 O2 93.60(15) . 7
N2 Cd1 O2 89.42(14) . 7
O2 Cd1 O2 75.79(14) . 7
O1 Cd1 O2 53.32(14) . 7
O3 Cd1 O4 52.2(2) . .
N1 Cd1 O4 96.50(17) . .
N2 Cd1 O4 79.53(16) . .
O2 Cd1 O4 94.86(17) . .
O1 Cd1 O4 135.77(19) . .
O2 Cd1 O4 165.92(17) 7 .
C16 N1 C20 115.6(6) . .
C16 N1 Cd1 123.9(5) . .
C20 N1 Cd1 120.5(5) . .
C1 N2 C5 116.0(6) . .
C1 N2 Cd1 124.0(4) . .
C5 N2 Cd1 119.7(5) . .
C29 O1 Cd1 92.1(4) . .
C29 O2 Cd1 164.8(4) 7 .
C29 O2 Cd1 91.0(3) 7 7
Cd1 O2 Cd1 104.20(14) . 7
C21 O3 Cd1 98.7(5) . .
C21 O4 Cd1 82.9(6) . .
N2 C1 C2 121.8(7) . .
N2 C1 H1 119.1 . .
C2 C1 H1 119.1 . .
C3 C2 C1 124.1(9) . .
C3 C2 H2 118.0 . .
C1 C2 H2 118.0 . .
C2 C3 C4 113.6(7) . .
C2 C3 C6' 145.8(10) . .
C4 C3 C6' 100.5(9) . .
C2 C3 C6 109.1(10) . .
C4 C3 C6 137.3(10) . .
C6' C3 C6 36.9(6) . .
C5 C4 C3 121.6(8) . .
C5 C4 H4 119.2 . .
C3 C4 H4 119.2 . .
N2 C5 C4 122.9(8) . .
N2 C5 H5 118.5 . .
C4 C5 H5 118.5 . .
C7 C6 C3 115.6(13) . .
C7 C6 H6 122.2 . .
C3 C6 H6 122.2 . .
C6 C7 C8 113.0(14) . .
C6 C7 H7 123.5 . .
C8 C7 H7 123.5 . .
C7' C6' C3 113.4(14) . .
C7' C6' H6' 123.3 . .
C3 C6' H6' 123.3 . .
C6' C7' C8 118.7(15) . .
C6' C7' H7' 120.6 . .
C8 C7' H7' 120.6 . .
C9 C8 C13 116.5(7) . .
C9 C8 C7 140.3(11) . .
C13 C8 C7 103.1(11) . .
C9 C8 C7' 105.8(10) . .
C13 C8 C7' 137.7(11) . .
C7 C8 C7' 34.6(6) . .
C8 C9 C10 122.2(10) . .
C8 C9 H9 118.9 . .
C10 C9 H9 118.9 . .
C11 C10 C9 121.4(10) . .
C11 C10 H10 119.3 . .
C9 C10 H10 119.3 . .
C10 C11 C12 117.8(7) . .
C10 C11 C14 127.5(9) . .
C12 C11 C14 114.6(9) . .
C11 C12 C13 120.6(10) . .
C11 C12 H12 119.7 . .
C13 C12 H12 119.7 . .
C8 C13 C12 121.4(10) . .
C8 C13 H13 119.3 . .
C12 C13 H13 119.3 . .
C15 C14 C11 132.6(13) . .
C15 C14 H14 113.7 . .
C11 C14 H14 113.7 . .
C14 C15 C18 130.1(14) . 1_665
C14 C15 H15 114.9 . .
C18 C15 H15 114.9 1_665 .
N1 C16 C17 124.8(8) . .
N1 C16 H16 117.6 . .
C17 C16 H16 117.6 . .
C18 C17 C16 119.6(9) . .
C18 C17 H17 120.2 . .
C16 C17 H17 120.2 . .
C17 C18 C19 117.6(7) . .
C17 C18 C15 115.4(11) . 1_445
C19 C18 C15 126.9(11) . 1_445
C18 C19 C20 119.5(9) . .
C18 C19 H19 120.3 . .
C20 C19 H19 120.3 . .
N1 C20 C19 122.9(8) . .
N1 C20 H20 118.6 . .
C19 C20 H20 118.6 . .
O4 C21 O3 124.1(8) . .
O4 C21 C22 120.6(9) . .
O3 C21 C22 115.1(8) . .
C23 C22 C27 118.4(7) . .
C23 C22 C21 120.0(8) . .
C27 C22 C21 121.5(8) . .
C24 C23 C22 121.8(8) . .
C24 C23 H23 119.1 . .
C22 C23 H23 119.1 . .
C23 C24 C25 121.3(8) . .
C23 C24 H24 119.3 . .
C25 C24 H24 119.3 . .
C26 C25 C24 116.4(7) . .
C26 C25 C36 119.9(8) . 2_675
C24 C25 C36 123.6(8) . 2_675
C25 C26 C27 122.7(8) . .
C25 C26 H26 118.6 . .
C27 C26 H26 118.6 . .
C22 C27 C26 119.3(7) . .
C22 C27 H27 120.3 . .
C26 C27 H27 120.3 . .
C30 C28 C34 116.5(6) . .
C30 C28 C29 122.7(7) . .
C34 C28 C29 120.6(6) . .
O1 C29 O2 123.1(5) . 7
O1 C29 C28 119.3(6) . .
O2 C29 C28 117.5(6) 7 .
C28 C30 C31 121.6(7) . .
C28 C30 H30 119.2 . .
C31 C30 H30 119.2 . .
C32 C31 C30 119.3(7) . .
C32 C31 H31 120.3 . .
C30 C31 H31 120.3 . .
C33 C32 C31 118.6(7) . .
C33 C32 C35 120.6(9) . .
C31 C32 C35 120.7(8) . .
C32 C33 C34 121.7(9) . .
C32 C33 H33 119.1 . .
C34 C33 H33 119.1 . .
C33 C34 C28 122.1(8) . .
C33 C34 H34 119.0 . .
C28 C34 H34 119.0 . .
C36 C35 C32 132.4(10) . .
C36 C35 H35 113.8 . .
C32 C35 H35 113.8 . .
C35 C36 C25 123.8(10) . 2_674
C35 C36 H36 118.1 . .
C25 C36 H36 118.1 2_674 .

loop_
_geom_bond_atom_site_label_1
_geom_bond_atom_site_label_2
_geom_bond_distance
_geom_bond_site_symmetry_2
Cd1 O3 2.259(5) .
Cd1 N1 2.282(5) .
Cd1 N2 2.326(4) .
Cd1 O2 2.377(4) .
Cd1 O1 2.449(4) .
Cd1 O2 2.452(4) 7
Cd1 O4 2.645(6) .
N1 C16 1.320(9) .
N1 C20 1.338(8) .
N2 C1 1.310(8) .
N2 C5 1.314(8) .
O1 C29 1.231(7) .
O2 C29 1.270(7) 7
O2 Cd1 2.452(4) 7
O3 C21 1.285(10) .
O4 C21 1.188(9) .
C1 C2 1.390(9) .
C1 H1 0.9300 .
C2 C3 1.300(12) .
C2 H2 0.9300 .
C3 C4 1.379(13) .
C3 C6' 1.523(15) .
C3 C6 1.532(15) .
C4 C5 1.372(10) .
C4 H4 0.9300 .
C5 H5 0.9300 .
C6 C7 1.292(14) .
C6 H6 0.9300 .
C7 C8 1.542(15) .
C7 H7 0.9300 .
C6' C7' 1.267(14) .
C6' H6' 0.9300 .
C7' C8 1.546(16) .
C7' H7' 0.9300 .
C8 C9 1.359(14) .
C8 C13 1.366(14) .
C9 C10 1.386(10) .
C9 H9 0.9300 .
C10 C11 1.350(12) .
C10 H10 0.9300 .
C11 C12 1.362(12) .
C11 C14 1.485(10) .
C12 C13 1.407(10) .
C12 H12 0.9300 .
C13 H13 0.9300 .
C14 C15 1.144(11) .
C14 H14 0.9300 .
C15 C18 1.505(11) 1_665
C15 H15 0.9300 .
C16 C17 1.371(9) .
C16 H16 0.9300 .
C17 C18 1.356(13) .
C17 H17 0.9300 .
C18 C19 1.367(13) .
C18 C15 1.505(11) 1_445
C19 C20 1.394(10) .
C19 H19 0.9300 .
C20 H20 0.9300 .
C21 C22 1.519(10) .
C22 C23 1.379(10) .
C22 C27 1.382(10) .
C23 C24 1.364(10) .
C23 H23 0.9300 .
C24 C25 1.401(10) .
C24 H24 0.9300 .
C25 C26 1.379(10) .
C25 C36 1.489(11) 2_675
C26 C27 1.396(9) .
C26 H26 0.9300 .
C27 H27 0.9300 .
C28 C30 1.364(9) .
C28 C34 1.399(10) .
C28 C29 1.503(8) .
C29 O2 1.270(7) 7
C30 C31 1.435(9) .
C30 H30 0.9300 .
C31 C32 1.386(11) .
C31 H31 0.9300 .
C32 C33 1.351(11) .
C32 C35 1.498(10) .
C33 C34 1.375(10) .
C33 H33 0.9300 .
C34 H34 0.9300 .
C35 C36 1.204(11) .
C35 H35 0.9300 .
C36 C25 1.489(11) 2_674
C36 H36 0.9300 .

loop_
_geom_torsion_atom_site_label_1
_geom_torsion_atom_site_label_2
_geom_torsion_atom_site_label_3
_geom_torsion_atom_site_label_4
_geom_torsion
_geom_torsion_site_symmetry_1
_geom_torsion_site_symmetry_2
_geom_torsion_site_symmetry_3
_geom_torsion_site_symmetry_4
O3 Cd1 N1 C16 -129.1(6) . . . .
N2 Cd1 N1 C16 -22.4(17) . . . .
O2 Cd1 N1 C16 18.1(5) . . . .
O1 Cd1 N1 C16 147.0(5) . . . .
O2 Cd1 N1 C16 93.7(5) 7 . . .
O4 Cd1 N1 C16 -76.5(6) . . . .
O3 Cd1 N1 C20 52.8(6) . . . .
N2 Cd1 N1 C20 159.5(13) . . . .
O2 Cd1 N1 C20 -160.0(5) . . . .
O1 Cd1 N1 C20 -31.0(5) . . . .
O2 Cd1 N1 C20 -84.4(5) 7 . . .
O4 Cd1 N1 C20 105.4(5) . . . .
O3 Cd1 N2 C1 116.7(6) . . . .
N1 Cd1 N2 C1 9.2(17) . . . .
O2 Cd1 N2 C1 -31.3(5) . . . .
O1 Cd1 N2 C1 -160.2(5) . . . .
O2 Cd1 N2 C1 -107.1(6) 7 . . .
O4 Cd1 N2 C1 64.2(6) . . . .
O3 Cd1 N2 C5 -56.6(6) . . . .
N1 Cd1 N2 C5 -164.0(13) . . . .
O2 Cd1 N2 C5 155.5(6) . . . .
O1 Cd1 N2 C5 26.6(6) . . . .
O2 Cd1 N2 C5 79.7(6) 7 . . .
O4 Cd1 N2 C5 -109.1(6) . . . .
O3 Cd1 O1 C29 165.1(4) . . . .
N1 Cd1 O1 C29 -97.4(4) . . . .
N2 Cd1 O1 C29 81.3(4) . . . .
O2 Cd1 O1 C29 -9.4(5) . . . .
O2 Cd1 O1 C29 -4.3(4) 7 . . .
O4 Cd1 O1 C29 161.3(4) . . . .
O3 Cd1 O2 C29 10.9(17) . . . 7
N1 Cd1 O2 C29 -89.0(16) . . . 7
N2 Cd1 O2 C29 86.6(16) . . . 7
O1 Cd1 O2 C29 -179.2(15) . . . 7
O2 Cd1 O2 C29 176.6(15) 7 . . 7
O4 Cd1 O2 C29 7.3(16) . . . 7
O3 Cd1 O2 Cd1 -164.7(3) . . . 7
N1 Cd1 O2 Cd1 95.46(18) . . . 7
N2 Cd1 O2 Cd1 -88.98(17) . . . 7
O1 Cd1 O2 Cd1 5.3(3) . . . 7
O2 Cd1 O2 Cd1 1.1(2) 7 . . 7
O4 Cd1 O2 Cd1 -168.25(17) . . . 7
N1 Cd1 O3 C21 100.1(5) . . . .
N2 Cd1 O3 C21 -73.3(5) . . . .
O2 Cd1 O3 C21 3.2(6) . . . .
O1 Cd1 O3 C21 -168.9(5) . . . .
O2 Cd1 O3 C21 -156.7(4) 7 . . .
O4 Cd1 O3 C21 7.8(4) . . . .
O3 Cd1 O4 C21 -8.4(5) . . . .
N1 Cd1 O4 C21 -103.0(5) . . . .
N2 Cd1 O4 C21 82.6(5) . . . .
O2 Cd1 O4 C21 169.2(5) . . . .
O1 Cd1 O4 C21 -3.6(6) . . . .
O2 Cd1 O4 C21 121.5(7) 7 . . .
C5 N2 C1 C2 0.1(11) . . . .
Cd1 N2 C1 C2 -173.4(6) . . . .
N2 C1 C2 C3 -1.6(14) . . . .
C1 C2 C3 C4 1.9(13) . . . .
C1 C2 C3 C6' -175.4(12) . . . .
C1 C2 C3 C6 -179.4(9) . . . .
C2 C3 C4 C5 -0.9(13) . . . .
C6' C3 C4 C5 177.5(10) . . . .
C6 C3 C4 C5 -179.3(10) . . . .
C1 N2 C5 C4 0.8(12) . . . .
Cd1 N2 C5 C4 174.6(7) . . . .
C3 C4 C5 N2 -0.4(15) . . . .
C2 C3 C6 C7 160.2(11) . . . .
C4 C3 C6 C7 -21.5(18) . . . .
C6' C3 C6 C7 -16.1(12) . . . .
C3 C6 C7 C8 176.3(9) . . . .
C2 C3 C6' C7' -5(2) . . . .
C4 C3 C6' C7' 177.2(12) . . . .
C6 C3 C6' C7' 0.9(12) . . . .
C3 C6' C7' C8 171.6(10) . . . .
C6 C7 C8 C9 -6(2) . . . .
C6 C7 C8 C13 177.1(11) . . . .
C6 C7 C8 C7' -1.6(13) . . . .
C6' C7' C8 C9 161.9(13) . . . .
C6' C7' C8 C13 -17(2) . . . .
C6' C7' C8 C7 -15.0(13) . . . .
C13 C8 C9 C10 0.1(15) . . . .
C7 C8 C9 C10 -176.3(12) . . . .
C7' C8 C9 C10 -179.0(10) . . . .
C8 C9 C10 C11 -1.5(16) . . . .
C9 C10 C11 C12 0.6(15) . . . .
C9 C10 C11 C14 177.4(9) . . . .
C10 C11 C12 C13 1.5(15) . . . .
C14 C11 C12 C13 -175.7(9) . . . .
C9 C8 C13 C12 2.0(15) . . . .
C7 C8 C13 C12 179.6(10) . . . .
C7' C8 C13 C12 -179.2(12) . . . .
C11 C12 C13 C8 -2.9(17) . . . .
C10 C11 C14 C15 15.1(18) . . . .
C12 C11 C14 C15 -168.1(12) . . . .
C11 C14 C15 C18 176.3(8) . . . 1_665
C20 N1 C16 C17 -1.7(11) . . . .
Cd1 N1 C16 C17 -179.9(7) . . . .
N1 C16 C17 C18 3.1(15) . . . .
C16 C17 C18 C19 -1.9(14) . . . .
C16 C17 C18 C15 -179.7(8) . . . 1_445
C17 C18 C19 C20 -0.3(12) . . . .
C15 C18 C19 C20 177.2(8) 1_445 . . .
C16 N1 C20 C19 -0.7(11) . . . .
Cd1 N1 C20 C19 177.5(5) . . . .
C18 C19 C20 N1 1.7(12) . . . .
Cd1 O4 C21 O3 14.1(7) . . . .
Cd1 O4 C21 C22 -161.6(6) . . . .
Cd1 O3 C21 O4 -16.7(9) . . . .
Cd1 O3 C21 C22 159.3(5) . . . .
O4 C21 C22 C23 178.4(7) . . . .
O3 C21 C22 C23 2.2(10) . . . .
O4 C21 C22 C27 -1.8(11) . . . .
O3 C21 C22 C27 -177.9(7) . . . .
C27 C22 C23 C24 -0.7(12) . . . .
C21 C22 C23 C24 179.2(7) . . . .
C22 C23 C24 C25 -1.2(13) . . . .
C23 C24 C25 C26 1.6(12) . . . .
C23 C24 C25 C36 -173.5(8) . . . 2_675
C24 C25 C26 C27 -0.3(12) . . . .
C36 C25 C26 C27 175.0(7) 2_675 . . .
C23 C22 C27 C26 2.0(11) . . . .
C21 C22 C27 C26 -177.9(6) . . . .
C25 C26 C27 C22 -1.5(11) . . . .
Cd1 O1 C29 O2 8.0(7) . . . 7
Cd1 O1 C29 C28 -169.2(5) . . . .
C30 C28 C29 O1 -6.5(10) . . . .
C34 C28 C29 O1 167.0(6) . . . .
C30 C28 C29 O2 176.2(6) . . . 7
C34 C28 C29 O2 -10.3(9) . . . 7
C34 C28 C30 C31 -0.2(10) . . . .
C29 C28 C30 C31 173.6(7) . . . .
C28 C30 C31 C32 -3.2(12) . . . .
C30 C31 C32 C33 3.5(13) . . . .
C30 C31 C32 C35 -175.1(7) . . . .
C31 C32 C33 C34 -0.5(14) . . . .
C35 C32 C33 C34 178.0(8) . . . .
C32 C33 C34 C28 -3.0(14) . . . .
C30 C28 C34 C33 3.3(11) . . . .
C29 C28 C34 C33 -170.7(7) . . . .
C33 C32 C35 C36 -176.2(11) . . . .
C31 C32 C35 C36 2.3(17) . . . .
C32 C35 C36 C25 174.8(9) . . . 2_674
